data_7150575
loop_
_publ_author_name
'Klein, Johannes E. M. N.'
'M\"uller-Bunz, Helge'
'Evans, Paul'

_publ_section_title
;
 Studies concerning the electrophilic amino-alkene cyclisation for the
 synthesis of bicyclic amines
;
_journal_issue 5
_journal_name_full 'Organic &amp; Biomolecular Chemistry'
_journal_page_first 986
_journal_page_last 995
_journal_paper_doi 10.1039/b819610a
_journal_volume 7
_journal_year 2009
_chemical_formula_moiety 'C16 H24 N O, Br'
_chemical_formula_sum 'C16 H24 Br N O'
_chemical_formula_weight 326.27
_chemical_name_systematic
;
?
;
_space_group_IT_number 15
_symmetry_cell_setting monoclinic
_symmetry_space_group_name_Hall '-C 2yc'
_symmetry_space_group_name_H-M 'C 1 2/c 1'
_atom_sites_solution_hydrogens difmap
_atom_sites_solution_primary direct
_atom_sites_solution_secondary difmap
_audit_creation_method SHELXL-97
_cell_angle_alpha 90.00
_cell_angle_beta 96.268(5)
_cell_angle_gamma 90.00
_cell_formula_units_Z 8
_cell_length_a 29.078(7)
_cell_length_b 4.8656(12)
_cell_length_c 22.535(5)
_cell_measurement_reflns_used 5761
_cell_measurement_temperature 100(2)
_cell_measurement_theta_max 28.94
_cell_measurement_theta_min 2.42
_cell_volume 3169.2(13)
_computing_cell_refinement 'Bruker SAINT'
_computing_data_collection 'Bruker SMART'
_computing_data_reduction 'Bruker SAINT'
_computing_molecular_graphics 'Bruker SHELXTL'
_computing_publication_material 'Bruker SHELXTL'
_computing_structure_refinement 'SHELXL-97 (Sheldrick, 1997)'
_computing_structure_solution 'SHELXS-97 (Sheldrick, 1990)'
_diffrn_ambient_temperature 100(2)
_diffrn_detector_area_resol_mean 8.366
_diffrn_measured_fraction_theta_full 0.997
_diffrn_measured_fraction_theta_max 0.997
_diffrn_measurement_device_type 'CCD area detector'
_diffrn_measurement_method '\f and \w scans'
_diffrn_radiation_monochromator graphite
_diffrn_radiation_source 'fine-focus sealed tube'
_diffrn_radiation_type MoK\a
_diffrn_radiation_wavelength 0.71073
_diffrn_reflns_av_R_equivalents 0.0307
_diffrn_reflns_av_sigmaI/netI 0.0186
_diffrn_reflns_limit_h_max 39
_diffrn_reflns_limit_h_min -39
_diffrn_reflns_limit_k_max 6
_diffrn_reflns_limit_k_min -6
_diffrn_reflns_limit_l_max 30
_diffrn_reflns_limit_l_min -30
_diffrn_reflns_number 32279
_diffrn_reflns_theta_full 29.12
_diffrn_reflns_theta_max 29.12
_diffrn_reflns_theta_min 1.82
_exptl_absorpt_coefficient_mu 2.588
_exptl_absorpt_correction_T_max 0.8815
_exptl_absorpt_correction_T_min 0.6831
_exptl_absorpt_correction_type multi-scan
_exptl_absorpt_process_details
;
SADABS v.2.10 (Bruker,2003) was used for absorption correction.
R(int) for selected reflections was 0.067 before and 0.027 after
correction. The Ratio of minimum to maximum transmission is 0.774880.
The \l/2 correction factor is 0.0015
;
_exptl_crystal_colour colourless
_exptl_crystal_density_diffrn 1.368
_exptl_crystal_density_method 'not measured'
_exptl_crystal_description plate
_exptl_crystal_F_000 1360
_exptl_crystal_size_max 0.50
_exptl_crystal_size_mid 0.40
_exptl_crystal_size_min 0.05
_refine_diff_density_max 0.713
_refine_diff_density_min -0.220
_refine_diff_density_rms 0.079
_refine_ls_extinction_method none
_refine_ls_goodness_of_fit_ref 1.066
_refine_ls_hydrogen_treatment refall
_refine_ls_matrix_type full
_refine_ls_number_parameters 270
_refine_ls_number_reflns 4257
_refine_ls_number_restraints 0
_refine_ls_restrained_S_all 1.066
_refine_ls_R_factor_all 0.0296
_refine_ls_R_factor_gt 0.0255
_refine_ls_shift/su_max 0.002
_refine_ls_shift/su_mean 0.000
_refine_ls_structure_factor_coef Fsqd
_refine_ls_weighting_details 'calc w=1/[\s^2^(Fo^2^)+(0.0379P)^2^+2.1097P] where P=(Fo^2^+2Fc^2^)/3'
_refine_ls_weighting_scheme calc
_refine_ls_wR_factor_gt 0.0626
_refine_ls_wR_factor_ref 0.0645
_reflns_number_gt 3860
_reflns_number_total 4257
_reflns_threshold_expression I>2\s(I)
_cod_data_source_file b819610a.txt
_cod_data_source_block eva30
_cod_original_cell_volume 3169.3(13)
_cod_original_sg_symbol_H-M 'C 2/c'
_cod_original_formula_sum 'C16 H24 N O Br'
_cod_database_code 7150575

loop_
_symmetry_equiv_pos_as_xyz
'x, y, z'
'-x, y, -z+1/2'
'x+1/2, y+1/2, z'
'-x+1/2, y+1/2, -z+1/2'
'-x, -y, -z'
'x, -y, z-1/2'
'-x+1/2, -y+1/2, -z'
'x+1/2, -y+1/2, z-1/2'

loop_
_atom_site_label
_atom_site_type_symbol
_atom_site_fract_x
_atom_site_fract_y
_atom_site_fract_z
_atom_site_U_iso_or_equiv
_atom_site_adp_type
_atom_site_occupancy
_atom_site_symmetry_multiplicity
_atom_site_calc_flag
_atom_site_refinement_flags
_atom_site_disorder_assembly
_atom_site_disorder_group
C1 C 1.08903(4) 0.7478(3) 0.15468(6) 0.0144(2) Uani 1 1 d . . .
C2 C 1.10797(5) 0.9292(3) 0.11640(6) 0.0159(3) Uani 1 1 d . . .
H2 H 1.0961(6) 0.932(4) 0.0758(8) 0.021(4) Uiso 1 1 d . . .
C3 C 1.14388(5) 1.1071(3) 0.13680(6) 0.0167(3) Uani 1 1 d . . .
H3 H 1.1559(6) 1.222(4) 0.1098(8) 0.024(5) Uiso 1 1 d . . .
C4 C 1.16083(5) 1.1045(3) 0.19707(6) 0.0168(3) Uani 1 1 d . . .
O O 1.19600(3) 1.2672(2) 0.22219(5) 0.0220(2) Uani 1 1 d . . .
C7 C 1.21903(6) 1.4366(4) 0.18293(8) 0.0251(3) Uani 1 1 d . . .
H7A H 1.2433(7) 1.532(5) 0.2090(9) 0.034(5) Uiso 1 1 d . . .
H7B H 1.2335(7) 1.335(5) 0.1559(9) 0.030(5) Uiso 1 1 d . . .
H7C H 1.1978(7) 1.566(4) 0.1640(9) 0.026(5) Uiso 1 1 d . . .
C5 C 1.14177(5) 0.9255(3) 0.23605(6) 0.0203(3) Uani 1 1 d . . .
H5 H 1.1540(6) 0.924(4) 0.2774(9) 0.026(5) Uiso 1 1 d . . .
C6 C 1.10657(5) 0.7484(3) 0.21501(6) 0.0185(3) Uani 1 1 d . . .
H6 H 1.0944(7) 0.627(4) 0.2398(9) 0.026(5) Uiso 1 1 d . . .
C8 C 1.04940(5) 0.5625(3) 0.13310(6) 0.0153(2) Uani 1 1 d . . .
H8A H 1.0515(6) 0.500(4) 0.0923(8) 0.021(5) Uiso 1 1 d . . .
H8B H 1.0474(6) 0.411(4) 0.1606(8) 0.020(5) Uiso 1 1 d . . .
N N 1.00432(4) 0.7172(2) 0.13049(5) 0.0127(2) Uani 1 1 d . . .
H1N H 1.0025(6) 0.799(4) 0.1633(8) 0.023(5) Uiso 1 1 d . . .
H2N H 1.0037(6) 0.842(4) 0.1033(8) 0.018(4) Uiso 1 1 d . . .
C9 C 0.96278(5) 0.5406(3) 0.11450(6) 0.0149(2) Uani 1 1 d . . .
H9A H 0.9665(6) 0.461(4) 0.0756(8) 0.020(4) Uiso 1 1 d . . .
H9B H 0.9639(6) 0.397(4) 0.1446(8) 0.020(4) Uiso 1 1 d . . .
C10 C 0.91859(5) 0.7108(3) 0.11252(6) 0.0163(3) Uani 1 1 d . . .
H10A H 0.9145(6) 0.773(4) 0.1519(8) 0.021(4) Uiso 1 1 d . . .
H10B H 0.9224(7) 0.873(4) 0.0877(8) 0.028(5) Uiso 1 1 d . . .
C11 C 0.87728(5) 0.5440(3) 0.08703(6) 0.0153(2) Uani 1 1 d . . .
C12 C 0.84574(5) 0.4522(4) 0.12076(7) 0.0241(3) Uani 1 1 d . . .
H12 H 0.8482(7) 0.496(4) 0.1616(10) 0.032(5) Uiso 1 1 d . . .
C13 C 0.80480(6) 0.2779(4) 0.09751(8) 0.0325(4) Uani 1 1 d . . .
H13A H 0.7765(8) 0.388(5) 0.0949(10) 0.036(6) Uiso 1 1 d . . .
H13B H 0.8030(8) 0.134(5) 0.1247(10) 0.047(6) Uiso 1 1 d . . .
C14 C 0.80937(6) 0.1642(3) 0.03573(8) 0.0294(4) Uani 1 1 d . . .
H14A H 0.7800(7) 0.089(5) 0.0192(9) 0.034(5) Uiso 1 1 d . . .
H14B H 0.8310(8) 0.022(5) 0.0369(10) 0.045(7) Uiso 1 1 d . . .
C15 C 0.82608(5) 0.3846(4) -0.00409(7) 0.0242(3) Uani 1 1 d . . .
H15A H 0.8036(7) 0.537(4) -0.0063(9) 0.028(5) Uiso 1 1 d . . .
H15B H 0.8255(7) 0.320(5) -0.0452(9) 0.030(5) Uiso 1 1 d . . .
C16 C 0.87410(5) 0.4836(4) 0.02108(7) 0.0221(3) Uani 1 1 d . . .
H16A H 0.8826(7) 0.646(5) -0.0002(9) 0.033(5) Uiso 1 1 d . . .
H16B H 0.8970(7) 0.342(5) 0.0140(9) 0.033(5) Uiso 1 1 d . . .
Br1 Br 1.0000 1.10483(4) 0.2500 0.01763(6) Uani 1 2 d S . .
Br2 Br 1.0000 1.0000 0.0000 0.01936(6) Uani 1 2 d S . .

loop_
_atom_site_aniso_label
_atom_site_aniso_U_11
_atom_site_aniso_U_22
_atom_site_aniso_U_33
_atom_site_aniso_U_23
_atom_site_aniso_U_13
_atom_site_aniso_U_12
C1 0.0127(5) 0.0146(6) 0.0159(6) -0.0008(5) 0.0014(5) 0.0013(5)
C2 0.0167(6) 0.0180(6) 0.0128(6) 0.0004(5) 0.0008(5) 0.0004(5)
C3 0.0169(6) 0.0157(6) 0.0173(6) 0.0018(5) 0.0012(5) -0.0012(5)
C4 0.0146(6) 0.0163(6) 0.0187(6) -0.0006(5) -0.0011(5) 0.0002(5)
O 0.0195(5) 0.0228(5) 0.0221(5) 0.0009(4) -0.0046(4) -0.0059(4)
C7 0.0212(7) 0.0238(8) 0.0302(8) -0.0018(7) 0.0019(6) -0.0072(6)
C5 0.0204(7) 0.0259(8) 0.0137(6) 0.0022(5) -0.0025(5) -0.0015(6)
C6 0.0184(6) 0.0226(8) 0.0145(6) 0.0032(5) 0.0016(5) -0.0023(5)
C8 0.0141(6) 0.0145(6) 0.0172(6) -0.0001(5) 0.0016(5) 0.0007(5)
N 0.0144(5) 0.0129(5) 0.0107(5) -0.0002(4) 0.0006(4) -0.0012(4)
C9 0.0141(6) 0.0144(6) 0.0155(6) 0.0002(5) -0.0007(5) -0.0023(5)
C10 0.0148(6) 0.0161(6) 0.0177(6) -0.0025(5) 0.0006(5) -0.0007(5)
C11 0.0138(6) 0.0162(6) 0.0154(6) -0.0006(5) -0.0014(5) 0.0015(5)
C12 0.0209(7) 0.0311(8) 0.0202(7) 0.0013(6) 0.0022(6) -0.0055(6)
C13 0.0231(8) 0.0400(10) 0.0339(9) 0.0109(8) 0.0006(7) -0.0126(7)
C14 0.0208(7) 0.0179(7) 0.0460(10) -0.0006(7) -0.0118(7) -0.0013(6)
C15 0.0188(7) 0.0304(9) 0.0220(7) -0.0077(6) -0.0045(5) 0.0021(6)
C16 0.0175(7) 0.0316(9) 0.0170(7) -0.0049(6) -0.0001(5) -0.0016(6)
Br1 0.02543(10) 0.01682(10) 0.01085(9) 0.000 0.00290(7) 0.000
Br2 0.02650(11) 0.02047(11) 0.01102(9) 0.00310(7) 0.00157(7) 0.00151(7)

loop_
_atom_type_symbol
_atom_type_description
_atom_type_scat_dispersion_real
_atom_type_scat_dispersion_imag
_atom_type_scat_source
C C 0.0033 0.0016 'International Tables Vol C Tables 4.2.6.8 and 6.1.1.4'
H H 0.0000 0.0000 'International Tables Vol C Tables 4.2.6.8 and 6.1.1.4'
N N 0.0061 0.0033 'International Tables Vol C Tables 4.2.6.8 and 6.1.1.4'
O O 0.0106 0.0060 'International Tables Vol C Tables 4.2.6.8 and 6.1.1.4'
Br Br -0.2901 2.4595 'International Tables Vol C Tables 4.2.6.8 and 6.1.1.4'

loop_
_geom_angle_atom_site_label_1
_geom_angle_atom_site_label_2
_geom_angle_atom_site_label_3
_geom_angle
_geom_angle_site_symmetry_1
_geom_angle_site_symmetry_3
_geom_angle_publ_flag
C2 C1 C6 118.36(13) . . ?
C2 C1 C8 121.50(12) . . ?
C6 C1 C8 120.09(12) . . ?
C1 C2 C3 121.52(13) . . ?
C1 C2 H2 119.0(12) . . ?
C3 C2 H2 119.5(12) . . ?
C4 C3 C2 119.21(13) . . ?
C4 C3 H3 122.0(11) . . ?
C2 C3 H3 118.8(11) . . ?
O C4 C3 124.60(13) . . ?
O C4 C5 115.59(12) . . ?
C3 C4 C5 119.81(13) . . ?
C4 O C7 117.26(11) . . ?
O C7 H7A 104.8(12) . . ?
O C7 H7B 112.3(14) . . ?
H7A C7 H7B 107.3(18) . . ?
O C7 H7C 109.6(12) . . ?
H7A C7 H7C 110.2(18) . . ?
H7B C7 H7C 112.4(17) . . ?
C6 C5 C4 120.26(13) . . ?
C6 C5 H5 120.6(12) . . ?
C4 C5 H5 119.1(12) . . ?
C5 C6 C1 120.84(13) . . ?
C5 C6 H6 121.1(12) . . ?
C1 C6 H6 118.0(12) . . ?
C1 C8 N 110.26(11) . . ?
C1 C8 H8A 111.5(11) . . ?
N C8 H8A 105.2(11) . . ?
C1 C8 H8B 110.4(11) . . ?
N C8 H8B 107.0(11) . . ?
H8A C8 H8B 112.2(16) . . ?
C9 N C8 113.54(11) . . ?
C9 N H1N 110.7(13) . . ?
C8 N H1N 109.7(13) . . ?
C9 N H2N 106.3(12) . . ?
C8 N H2N 109.2(12) . . ?
H1N N H2N 107.1(19) . . ?
N C9 C10 110.58(11) . . ?
N C9 H9A 106.1(11) . . ?
C10 C9 H9A 111.5(11) . . ?
N C9 H9B 106.2(11) . . ?
C10 C9 H9B 112.1(11) . . ?
H9A C9 H9B 110.0(15) . . ?
C11 C10 C9 110.60(12) . . ?
C11 C10 H10A 110.4(11) . . ?
C9 C10 H10A 109.4(11) . . ?
C11 C10 H10B 110.5(11) . . ?
C9 C10 H10B 107.9(11) . . ?
H10A C10 H10B 108.0(16) . . ?
C12 C11 C16 121.74(13) . . ?
C12 C11 C10 122.14(13) . . ?
C16 C11 C10 116.12(12) . . ?
C11 C12 C13 123.86(15) . . ?
C11 C12 H12 120.0(13) . . ?
C13 C12 H12 116.1(13) . . ?
C12 C13 C14 112.26(14) . . ?
C12 C13 H13A 110.0(13) . . ?
C14 C13 H13A 107.6(13) . . ?
C12 C13 H13B 106.9(14) . . ?
C14 C13 H13B 110.3(14) . . ?
H13A C13 H13B 109.9(19) . . ?
C15 C14 C13 110.60(14) . . ?
C15 C14 H14A 111.6(13) . . ?
C13 C14 H14A 109.3(12) . . ?
C15 C14 H14B 106.6(15) . . ?
C13 C14 H14B 111.7(14) . . ?
H14A C14 H14B 107.0(19) . . ?
C14 C15 C16 110.08(13) . . ?
C14 C15 H15A 108.1(11) . . ?
C16 C15 H15A 110.7(12) . . ?
C14 C15 H15B 111.3(13) . . ?
C16 C15 H15B 112.0(11) . . ?
H15A C15 H15B 104.5(16) . . ?
C11 C16 C15 112.51(13) . . ?
C11 C16 H16A 109.8(12) . . ?
C15 C16 H16A 110.1(12) . . ?
C11 C16 H16B 109.0(12) . . ?
C15 C16 H16B 109.2(13) . . ?
H16A C16 H16B 106.0(17) . . ?

loop_
_geom_bond_atom_site_label_1
_geom_bond_atom_site_label_2
_geom_bond_distance
_geom_bond_site_symmetry_2
_geom_bond_publ_flag
C1 C2 1.3894(19) . ?
C1 C6 1.3989(18) . ?
C1 C8 1.5016(19) . ?
C2 C3 1.3951(19) . ?
C2 H2 0.942(18) . ?
C3 C4 1.3934(19) . ?
C3 H3 0.922(19) . ?
C4 O 1.3660(17) . ?
C4 C5 1.394(2) . ?
O C7 1.4284(19) . ?
C7 H7A 0.98(2) . ?
C7 H7B 0.92(2) . ?
C7 H7C 0.95(2) . ?
C5 C6 1.382(2) . ?
C5 H5 0.960(19) . ?
C6 H6 0.91(2) . ?
C8 N 1.5072(17) . ?
C8 H8A 0.976(19) . ?
C8 H8B 0.971(19) . ?
N C9 1.4936(17) . ?
N H1N 0.845(19) . ?
N H2N 0.862(19) . ?
C9 C10 1.5254(19) . ?
C9 H9A 0.976(19) . ?
C9 H9B 0.973(19) . ?
C10 C11 1.5105(19) . ?
C10 H10A 0.956(18) . ?
C10 H10B 0.98(2) . ?
C11 C12 1.331(2) . ?
C11 C16 1.508(2) . ?
C12 C13 1.508(2) . ?
C12 H12 0.94(2) . ?
C13 C14 1.517(3) . ?
C13 H13A 0.98(2) . ?
C13 H13B 0.93(2) . ?
C14 C15 1.512(2) . ?
C14 H14A 0.97(2) . ?
C14 H14B 0.93(2) . ?
C15 C16 1.526(2) . ?
C15 H15A 0.99(2) . ?
C15 H15B 0.98(2) . ?
C16 H16A 0.97(2) . ?
C16 H16B 0.98(2) . ?

loop_
_geom_hbond_atom_site_label_D
_geom_hbond_atom_site_label_H
_geom_hbond_atom_site_label_A
_geom_hbond_distance_DH
_geom_hbond_distance_HA
_geom_hbond_distance_DA
_geom_hbond_angle_DHA
_geom_hbond_site_symmetry_A
N H1N Br1 0.845(19) 2.46(2) 3.3016(13) 170.6(18) .
N H2N Br2 0.862(19) 2.442(19) 3.2368(13) 153.6(16) .

loop_
_geom_torsion_atom_site_label_1
_geom_torsion_atom_site_label_2
_geom_torsion_atom_site_label_3
_geom_torsion_atom_site_label_4
_geom_torsion
_geom_torsion_site_symmetry_1
_geom_torsion_site_symmetry_2
_geom_torsion_site_symmetry_3
_geom_torsion_site_symmetry_4
_geom_torsion_publ_flag
C6 C1 C2 C3 0.5(2) . . . . ?
C8 C1 C2 C3 178.08(13) . . . . ?
C1 C2 C3 C4 -0.6(2) . . . . ?
C2 C3 C4 O 179.51(13) . . . . ?
C2 C3 C4 C5 -0.1(2) . . . . ?
C3 C4 O C7 -4.8(2) . . . . ?
C5 C4 O C7 174.86(14) . . . . ?
O C4 C5 C6 -178.81(13) . . . . ?
C3 C4 C5 C6 0.8(2) . . . . ?
C4 C5 C6 C1 -0.9(2) . . . . ?
C2 C1 C6 C5 0.2(2) . . . . ?
C8 C1 C6 C5 -177.37(13) . . . . ?
C2 C1 C8 N -81.38(15) . . . . ?
C6 C1 C8 N 96.14(15) . . . . ?
C1 C8 N C9 -174.96(11) . . . . ?
C8 N C9 C10 -179.81(11) . . . . ?
N C9 C10 C11 171.05(11) . . . . ?
C9 C10 C11 C12 108.01(16) . . . . ?
C9 C10 C11 C16 -71.19(16) . . . . ?
C16 C11 C12 C13 1.1(3) . . . . ?
C10 C11 C12 C13 -178.08(15) . . . . ?
C11 C12 C13 C14 13.3(3) . . . . ?
C12 C13 C14 C15 -44.4(2) . . . . ?
C13 C14 C15 C16 62.31(17) . . . . ?
C12 C11 C16 C15 16.2(2) . . . . ?
C10 C11 C16 C15 -164.56(13) . . . . ?
C14 C15 C16 C11 -47.23(18) . . . . ?

loop_
_cod_related_entry_id
_cod_related_entry_database
_cod_related_entry_code
1 ChemSpider 30653363
